data_7224929
loop_
_publ_author_name
'Slabbert, C.'
'Rademeyer, M.'

_publ_section_title
;
 Structures and trends of neutral MXxsolvent4&#x2212;xtetrahedra and
 anionic [MX4]2&#x2212;tetrahalometallates of zinc(ii), cadmium(ii) and
 mercury(ii) with benzopyridine- and benzopyrazine-type N-donor ligands or
 cations
;
_journal_issue 24
_journal_name_full CrystEngComm
_journal_page_first 4555
_journal_paper_doi 10.1039/C6CE00568C
_journal_volume 18
_journal_year 2016
_chemical_formula_moiety
;
2(C12 H9 N2), Br4 Hg, 2(H2 O) 
;
_chemical_formula_sum 'C24 H22 Br4 Hg N4 O2'
_chemical_formula_weight 918.68
_chemical_name_common
;
bis(phenazinium) tetrabromomercurate(II) dihydrate
;
_chemical_name_systematic
;
bis(phenazinium) tetrabromomercurate(II) dihydrate
;
_space_group_crystal_system monoclinic
_space_group_IT_number 14
_space_group_name_Hall '-P 2ybc'
_space_group_name_H-M_alt 'P 1 21/c 1'
_symmetry_space_group_name_Hall '-P 2ybc'
_symmetry_space_group_name_H-M 'P 1 21/c 1'
_atom_sites_solution_hydrogens mixed
_atom_sites_solution_primary 'intrinsic phasing'
_atom_sites_solution_secondary difmap
_audit_creation_method SHELXL-2014
_audit_update_record
;
2016-03-09 deposited with the CCDC.
2016-04-14 downloaded from the CCDC.
;
_cell_angle_alpha 90
_cell_angle_beta 106.250(3)
_cell_angle_gamma 90
_cell_formula_units_Z 4
_cell_length_a 16.5361(14)
_cell_length_b 13.2372(11)
_cell_length_c 12.7563(11)
_cell_measurement_temperature 293(2)
_cell_volume 2680.7(4)
_computing_cell_refinement 'SAINT (Bruker, 2014)'
_computing_data_collection 'APEX2 (Bruker, 2014)'
_computing_data_reduction 'SAINT (Bruker, 2014)'
_computing_molecular_graphics
;
 ORTEP-3 for Windows (Farrugia, 1997), 
 Mercury (Macrae <i>et al</i>., 2008)
;
_computing_publication_material 'SHELXL-2014, PLATON (Spek, 2009)'
_computing_structure_refinement 'SHELXTL, SHELXL-2014/7 (Sheldrick, 2015)'
_computing_structure_solution 'SHELXTS (Sheldrick, 2015)'
_diffrn_ambient_temperature 293(2)
_diffrn_detector_area_resol_mean 10.24
_diffrn_measured_fraction_theta_full 0.991
_diffrn_measured_fraction_theta_max 0.981
_diffrn_measurement_device_type 'Bruker kappa, Photon 100 CMOS'
_diffrn_measurement_method '\f and \w scans'
_diffrn_radiation_type MoK\a
_diffrn_radiation_wavelength 0.71073
_diffrn_reflns_av_R_equivalents 0.1276
_diffrn_reflns_av_unetI/netI 0.0978
_diffrn_reflns_Laue_measured_fraction_full 0.991
_diffrn_reflns_Laue_measured_fraction_max 0.981
_diffrn_reflns_limit_h_max 20
_diffrn_reflns_limit_h_min -20
_diffrn_reflns_limit_k_max 16
_diffrn_reflns_limit_k_min -16
_diffrn_reflns_limit_l_max 12
_diffrn_reflns_limit_l_min -15
_diffrn_reflns_number 41629
_diffrn_reflns_point_group_measured_fraction_full 0.991
_diffrn_reflns_point_group_measured_fraction_max 0.981
_diffrn_reflns_theta_full 25.242
_diffrn_reflns_theta_max 26.368
_diffrn_reflns_theta_min 2.266
_exptl_absorpt_coefficient_mu 11.733
_exptl_absorpt_correction_T_max 0.7457
_exptl_absorpt_correction_T_min 0.1814
_exptl_absorpt_correction_type multi-scan
_exptl_absorpt_process_details 'SADABS (Bruker, 2014)'
_exptl_crystal_colour yellow
_exptl_crystal_density_diffrn 2.276
_exptl_crystal_density_method 'not measured'
_exptl_crystal_description prism
_exptl_crystal_F_000 1720
_exptl_crystal_size_max 0.416
_exptl_crystal_size_mid 0.211
_exptl_crystal_size_min 0.024
_refine_diff_density_max 3.911
_refine_diff_density_min -2.464
_refine_diff_density_rms 0.355
_refine_ls_extinction_method none
_refine_ls_goodness_of_fit_ref 1.175
_refine_ls_hydrogen_treatment mixed
_refine_ls_matrix_type full
_refine_ls_number_parameters 166
_refine_ls_number_reflns 5375
_refine_ls_number_restraints 0
_refine_ls_restrained_S_all 1.175
_refine_ls_R_factor_all 0.1426
_refine_ls_R_factor_gt 0.1115
_refine_ls_shift/su_max 0.000
_refine_ls_shift/su_mean 0.000
_refine_ls_structure_factor_coef Fsqd
_refine_ls_weighting_details 'w=1/[\s^2^(Fo^2^)+227.2705P] where P=(Fo^2^+2Fc^2^)/3'
_refine_ls_weighting_scheme calc
_refine_ls_wR_factor_gt 0.1800
_refine_ls_wR_factor_ref 0.1901
_reflns_Friedel_coverage 0.000
_reflns_number_gt 4206
_reflns_number_total 5375
_reflns_threshold_expression 'I > 2\s(I)'
_cod_data_source_file c6ce00568c2.cif
_cod_data_source_block shelx
_cod_depositor_comments 'Adding full bibliography for 7224924--7224939.cif.'
_cod_database_code 7224929
_shelx_space_group_comment
;
The symmetry employed for this shelxl refinement is uniquely defined
by the following loop, which should always be used as a source of
symmetry information in preference to the above space-group names.
They are only intended as comments.
;
_shelxl_version_number 2014-3

loop_
_space_group_symop_operation_xyz
'x, y, z'
'-x, y+1/2, -z+1/2'
'-x, -y, -z'
'x, -y-1/2, z-1/2'

loop_
_atom_site_label
_atom_site_type_symbol
_atom_site_fract_x
_atom_site_fract_y
_atom_site_fract_z
_atom_site_U_iso_or_equiv
_atom_site_adp_type
_atom_site_occupancy
_atom_site_site_symmetry_order
_atom_site_calc_flag
_atom_site_refinement_flags_posn
_atom_site_refinement_flags_adp
C1 C 0.1037(12) 0.1108(13) 0.3255(15) 0.0163(10) Uani 1 1 d . .
C2 C 0.0821(12) 0.1067(13) 0.2100(15) 0.0163(10) Uani 1 1 d . .
H2 H 0.1233 0.1114 0.1733 0.020 Uiso 1 1 calc R U
C3 C -0.0001(12) 0.0955(13) 0.1547(15) 0.0163(10) Uani 1 1 d . .
H3 H -0.0153 0.0921 0.0788 0.020 Uiso 1 1 calc R U
C4 C -0.0641(12) 0.0890(13) 0.2096(15) 0.0163(10) Uani 1 1 d . .
H4 H -0.1202 0.0823 0.1694 0.020 Uiso 1 1 calc R U
C5 C -0.0436(12) 0.0925(13) 0.3205(15) 0.0163(10) Uani 1 1 d . .
H5 H -0.0855 0.0870 0.3559 0.020 Uiso 1 1 calc R U
C6 C 0.0418(12) 0.1046(13) 0.3823(15) 0.0163(10) Uani 1 1 d . .
C7 C 0.1408(12) 0.1223(13) 0.5465(15) 0.0163(10) Uani 1 1 d . .
C8 C 0.1670(12) 0.1327(13) 0.6632(15) 0.0163(10) Uani 1 1 d . .
H8 H 0.1269 0.1301 0.7018 0.020 Uiso 1 1 calc R U
C9 C 0.2482(12) 0.1460(13) 0.7172(15) 0.0163(10) Uani 1 1 d . .
H9 H 0.2632 0.1540 0.7927 0.020 Uiso 1 1 calc R U
C10 C 0.3101(13) 0.1482(13) 0.6642(15) 0.0163(10) Uani 1 1 d . .
H10 H 0.3656 0.1569 0.7057 0.020 Uiso 1 1 calc R U
C11 C 0.2942(12) 0.1383(13) 0.5548(15) 0.0163(10) Uani 1 1 d . .
H11 H 0.3373 0.1400 0.5211 0.020 Uiso 1 1 calc R U
C12 C 0.2089(12) 0.1251(13) 0.4938(15) 0.0163(10) Uani 1 1 d . .
C13 C 0.2493(12) 0.8612(13) 0.3861(15) 0.0160(10) Uani 1 1 d . .
C14 C 0.2285(12) 0.8498(13) 0.2734(15) 0.0160(10) Uani 1 1 d . .
H14 H 0.2706 0.8481 0.2380 0.019 Uiso 1 1 calc R U
C15 C 0.1483(12) 0.8415(13) 0.2163(15) 0.0160(10) Uani 1 1 d . .
H15 H 0.1358 0.8332 0.1410 0.019 Uiso 1 1 calc R U
C16 C 0.0816(12) 0.8444(13) 0.2634(15) 0.0160(10) Uani 1 1 d . .
H16 H 0.0263 0.8376 0.2204 0.019 Uiso 1 1 calc R U
C17 C 0.0989(12) 0.8573(13) 0.3733(15) 0.0160(10) Uani 1 1 d . .
H17 H 0.0547 0.8611 0.4051 0.019 Uiso 1 1 calc R U
C18 C 0.1835(12) 0.8650(13) 0.4404(15) 0.0160(10) Uani 1 1 d . .
C19 C 0.2815(12) 0.8840(13) 0.6071(15) 0.0160(10) Uani 1 1 d . .
C20 C 0.2995(12) 0.8946(13) 0.7215(15) 0.0160(10) Uani 1 1 d . .
H20 H 0.2564 0.8951 0.7553 0.019 Uiso 1 1 calc R U
C21 C 0.3816(12) 0.9040(13) 0.7813(15) 0.0160(10) Uani 1 1 d . .
H21 H 0.3946 0.9093 0.8569 0.019 Uiso 1 1 calc R U
C22 C 0.4469(12) 0.9059(13) 0.7310(15) 0.0160(10) Uani 1 1 d . .
H22 H 0.5021 0.9152 0.7736 0.019 Uiso 1 1 calc R U
C23 C 0.4313(12) 0.8945(13) 0.6208(15) 0.0160(10) Uani 1 1 d . .
H23 H 0.4753 0.8939 0.5885 0.019 Uiso 1 1 calc R U
C24 C 0.3482(12) 0.8836(13) 0.5576(15) 0.0160(10) Uani 1 1 d . .
N1 N 0.3288(10) 0.8713(11) 0.4499(12) 0.0160(10) Uani 1 1 d . .
H1N H 0.3692 0.8697 0.4195 0.019 Uiso 1 1 calc R U
N2 N 0.2010(10) 0.8770(11) 0.5478(12) 0.0160(10) Uani 1 1 d . .
N3 N 0.1843(10) 0.1200(11) 0.3849(12) 0.0163(10) Uani 1 1 d . .
H2N H 0.2224 0.1229 0.3509 0.020 Uiso 1 1 calc R U
N4 N 0.0623(10) 0.1107(11) 0.4918(12) 0.0163(10) Uani 1 1 d . .
O1 O 0.4683(10) 0.8449(12) 0.3822(12) 0.033(4) Uani 1 1 d . .
O2 O 0.4684(11) 0.8746(14) 0.1744(15) 0.046(5) Uani 1 1 d . .
Br1 Br 0.13816(12) 0.36661(14) 0.45257(14) 0.0176(4) Uani 1 1 d . .
Br2 Br 0.33211(13) 0.40918(15) 0.76615(15) 0.0208(5) Uani 1 1 d . .
Br3 Br 0.40949(13) 0.35310(15) 0.49203(15) 0.0227(5) Uani 1 1 d . .
Br4 Br 0.27658(14) 0.62486(14) 0.50753(16) 0.0259(5) Uani 1 1 d . .
H2A H 0.4444 0.8315 0.16(2) 0.050 Uiso 1 1 d . U
H2B H 0.511(16) 0.863(19) 0.12(2) 0.050 Uiso 1 1 d . U
Hg Hg 0.28575(5) 0.43236(5) 0.55340(6) 0.0153(2) Uani 1 1 d . .
H1A H 0.4875 0.7878 0.3690 0.15(18) Uiso 1 1 d . .
H1B H 0.4946 0.8901 0.3565 0.3(4) Uiso 1 1 d . .

loop_
_atom_site_aniso_label
_atom_site_aniso_U_11
_atom_site_aniso_U_22
_atom_site_aniso_U_33
_atom_site_aniso_U_23
_atom_site_aniso_U_13
_atom_site_aniso_U_12
C1 0.016(3) 0.014(2) 0.021(2) -0.0013(19) 0.007(2) -0.001(2)
C2 0.016(3) 0.014(2) 0.021(2) -0.0013(19) 0.007(2) -0.001(2)
C3 0.016(3) 0.014(2) 0.021(2) -0.0013(19) 0.007(2) -0.001(2)
C4 0.016(3) 0.014(2) 0.021(2) -0.0013(19) 0.007(2) -0.001(2)
C5 0.016(3) 0.014(2) 0.021(2) -0.0013(19) 0.007(2) -0.001(2)
C6 0.016(3) 0.014(2) 0.021(2) -0.0013(19) 0.007(2) -0.001(2)
C7 0.016(3) 0.014(2) 0.021(2) -0.0013(19) 0.007(2) -0.001(2)
C8 0.016(3) 0.014(2) 0.021(2) -0.0013(19) 0.007(2) -0.001(2)
C9 0.016(3) 0.014(2) 0.021(2) -0.0013(19) 0.007(2) -0.001(2)
C10 0.016(3) 0.014(2) 0.021(2) -0.0013(19) 0.007(2) -0.001(2)
C11 0.016(3) 0.014(2) 0.021(2) -0.0013(19) 0.007(2) -0.001(2)
C12 0.016(3) 0.014(2) 0.021(2) -0.0013(19) 0.007(2) -0.001(2)
C13 0.015(3) 0.014(2) 0.020(2) 0.0048(19) 0.005(2) 0.0002(19)
C14 0.015(3) 0.014(2) 0.020(2) 0.0048(19) 0.005(2) 0.0002(19)
C15 0.015(3) 0.014(2) 0.020(2) 0.0048(19) 0.005(2) 0.0002(19)
C16 0.015(3) 0.014(2) 0.020(2) 0.0048(19) 0.005(2) 0.0002(19)
C17 0.015(3) 0.014(2) 0.020(2) 0.0048(19) 0.005(2) 0.0002(19)
C18 0.015(3) 0.014(2) 0.020(2) 0.0048(19) 0.005(2) 0.0002(19)
C19 0.015(3) 0.014(2) 0.020(2) 0.0048(19) 0.005(2) 0.0002(19)
C20 0.015(3) 0.014(2) 0.020(2) 0.0048(19) 0.005(2) 0.0002(19)
C21 0.015(3) 0.014(2) 0.020(2) 0.0048(19) 0.005(2) 0.0002(19)
C22 0.015(3) 0.014(2) 0.020(2) 0.0048(19) 0.005(2) 0.0002(19)
C23 0.015(3) 0.014(2) 0.020(2) 0.0048(19) 0.005(2) 0.0002(19)
C24 0.015(3) 0.014(2) 0.020(2) 0.0048(19) 0.005(2) 0.0002(19)
N1 0.015(3) 0.014(2) 0.020(2) 0.0048(19) 0.005(2) 0.0002(19)
N2 0.015(3) 0.014(2) 0.020(2) 0.0048(19) 0.005(2) 0.0002(19)
N3 0.016(3) 0.014(2) 0.021(2) -0.0013(19) 0.007(2) -0.001(2)
N4 0.016(3) 0.014(2) 0.021(2) -0.0013(19) 0.007(2) -0.001(2)
O1 0.034(10) 0.033(9) 0.043(9) 0.003(7) 0.027(8) 0.008(7)
O2 0.044(12) 0.066(12) 0.036(10) -0.002(9) 0.023(9) 0.003(9)
Br1 0.0156(11) 0.0201(9) 0.0160(9) 0.0019(7) 0.0026(8) -0.0001(8)
Br2 0.0175(11) 0.0295(11) 0.0169(9) 0.0023(8) 0.0073(8) 0.0004(8)
Br3 0.0162(11) 0.0326(11) 0.0208(10) 0.0022(8) 0.0076(8) 0.0049(9)
Br4 0.0355(14) 0.0188(10) 0.0245(10) 0.0031(8) 0.0103(9) 0.0022(9)
Hg 0.0147(4) 0.0160(3) 0.0152(3) 0.0017(3) 0.0045(3) 0.0014(3)

loop_
_atom_type_symbol
_atom_type_description
_atom_type_scat_dispersion_real
_atom_type_scat_dispersion_imag
_atom_type_scat_source
C C 0.0033 0.0016 'International Tables Vol C Tables 4.2.6.8 and 6.1.1.4'
H H 0.0000 0.0000 'International Tables Vol C Tables 4.2.6.8 and 6.1.1.4'
N N 0.0061 0.0033 'International Tables Vol C Tables 4.2.6.8 and 6.1.1.4'
Hg Hg -2.3894 9.2266 'International Tables Vol C Tables 4.2.6.8 and 6.1.1.4'
O O 0.0106 0.0060 'International Tables Vol C Tables 4.2.6.8 and 6.1.1.4'
Br Br -0.2901 2.4595 'International Tables Vol C Tables 4.2.6.8 and 6.1.1.4'

loop_
_geom_angle_atom_site_label_1
_geom_angle_atom_site_label_2
_geom_angle_atom_site_label_3
_geom_angle
N3 C1 C6 117.6(17)
N3 C1 C2 120.8(17)
C6 C1 C2 121.6(18)
C3 C2 C1 118.0(18)
C3 C2 H2 121.0
C1 C2 H2 121.0
C2 C3 C4 121.7(18)
C2 C3 H3 119.1
C4 C3 H3 119.1
C5 C4 C3 120.4(18)
C5 C4 H4 119.8
C3 C4 H4 119.8
C4 C5 C6 120.1(18)
C4 C5 H5 120.0
C6 C5 H5 120.0
N4 C6 C1 121.4(17)
N4 C6 C5 120.4(17)
C1 C6 C5 118.2(17)
N4 C7 C8 122.2(17)
N4 C7 C12 122.5(17)
C8 C7 C12 115.2(17)
C9 C8 C7 120.9(18)
C9 C8 H8 119.5
C7 C8 H8 119.5
C8 C9 C10 121.8(18)
C8 C9 H9 119.1
C10 C9 H9 119.1
C11 C10 C9 123.3(19)
C11 C10 H10 118.3
C9 C10 H10 118.3
C10 C11 C12 117.0(18)
C10 C11 H11 121.5
C12 C11 H11 121.5
N3 C12 C11 122.9(17)
N3 C12 C7 115.3(17)
C11 C12 C7 121.8(17)
N1 C13 C14 123.6(17)
N1 C13 C18 116.5(16)
C14 C13 C18 119.9(17)
C15 C14 C13 119.8(18)
C15 C14 H14 120.1
C13 C14 H14 120.1
C14 C15 C16 123.3(18)
C14 C15 H15 118.3
C16 C15 H15 118.3
C17 C16 C15 119.0(18)
C17 C16 H16 120.5
C15 C16 H16 120.5
C16 C17 C18 121.0(18)
C16 C17 H17 119.5
C18 C17 H17 119.5
N2 C18 C17 121.5(17)
N2 C18 C13 121.5(17)
C17 C18 C13 117.0(16)
N2 C19 C20 118.7(17)
N2 C19 C24 121.6(17)
C20 C19 C24 119.7(17)
C21 C20 C19 118.4(18)
C21 C20 H20 120.8
C19 C20 H20 120.8
C20 C21 C22 121.3(18)
C20 C21 H21 119.4
C22 C21 H21 119.4
C23 C22 C21 121.5(18)
C23 C22 H22 119.3
C21 C22 H22 119.3
C22 C23 C24 118.6(18)
C22 C23 H23 120.7
C24 C23 H23 120.7
N1 C24 C23 121.5(17)
N1 C24 C19 117.9(17)
C23 C24 C19 120.5(17)
C24 N1 C13 123.2(17)
C24 N1 H1N 118.4
C13 N1 H1N 118.4
C18 N2 C19 119.1(16)
C12 N3 C1 123.9(17)
C12 N3 H2N 118.1
C1 N3 H2N 118.1
C7 N4 C6 119.2(16)
H1A O1 H1B 106.6(16)
H2A O2 H2B 95(10)
Br1 Hg Br3 115.37(7)
Br1 Hg Br4 103.35(7)
Br3 Hg Br4 109.08(7)
Br1 Hg Br2 116.08(6)
Br3 Hg Br2 103.70(7)
Br4 Hg Br2 109.14(7)

loop_
_geom_bond_atom_site_label_1
_geom_bond_atom_site_label_2
_geom_bond_distance
C1 N3 1.34(2)
C1 C6 1.41(3)
C1 C2 1.42(3)
C2 C3 1.35(3)
C2 H2 0.9300
C3 C4 1.43(3)
C3 H3 0.9300
C4 C5 1.36(3)
C4 H4 0.9300
C5 C6 1.42(3)
C5 H5 0.9300
C6 N4 1.34(2)
C7 N4 1.30(2)
C7 C8 1.44(3)
C7 C12 1.46(3)
C8 C9 1.34(3)
C8 H8 0.9300
C9 C10 1.38(3)
C9 H9 0.9300
C10 C11 1.35(3)
C10 H10 0.9300
C11 C12 1.42(3)
C11 H11 0.9300
C12 N3 1.34(2)
C13 N1 1.34(2)
C13 C14 1.39(3)
C13 C18 1.44(3)
C14 C15 1.33(3)
C14 H14 0.9300
C15 C16 1.40(3)
C15 H15 0.9300
C16 C17 1.36(3)
C16 H16 0.9300
C17 C18 1.43(3)
C17 H17 0.9300
C18 N2 1.33(2)
C19 N2 1.34(2)
C19 C20 1.41(3)
C19 C24 1.42(3)
C20 C21 1.36(3)
C20 H20 0.9300
C21 C22 1.40(3)
C21 H21 0.9300
C22 C23 1.36(3)
C22 H22 0.9300
C23 C24 1.39(3)
C23 H23 0.9300
C24 N1 1.33(2)
N1 H1N 0.8600
N3 H2N 0.8600
O1 H1A 0.855(15)
O1 H1B 0.857(16)
O2 H2A 0.70(6)
O2 H2B 1.1(3)
Br1 Hg 2.571(2)
Br2 Hg 2.6235(19)
Br3 Hg 2.607(2)
Br4 Hg 2.609(2)

loop_
_geom_hbond_atom_site_label_D
_geom_hbond_atom_site_label_H
_geom_hbond_atom_site_label_A
_geom_hbond_distance_DH
_geom_hbond_distance_HA
_geom_hbond_distance_DA
_geom_hbond_angle_DHA
_geom_hbond_site_symmetry_A
C2 H2 Br1 0.93 2.91 3.670(19) 140.0 4_565
C5 H5 N2 0.93 2.59 3.49(2) 164.9 3_566
C11 H11 Br3 0.93 3.12 3.635(18) 116.4 .
C14 H14 Br4 0.93 2.99 3.708(19) 135.1 4_575
C17 H17 N4 0.93 2.65 3.58(2) 173.7 3_566
N3 H2N Br2 0.86 2.40 3.239(16) 167.0 4_565
O2 H2A Br4 0.70(6) 2.94(12) 3.289(18) 114(8) 4_575
O2 H2B Br3 1.1(3) 2.2(3) 3.325(18) 174(19) 2_655
N1 H1N O1 0.86 1.86 2.70(2) 165.8 .
O1 H1A Br3 0.855(15) 2.798(2) 3.423(16) 131.2(10) 3_666
O1 H1B O2 0.857(16) 2.251(18) 2.68(2) 111.1(12) .

loop_
_geom_torsion_atom_site_label_1
_geom_torsion_atom_site_label_2
_geom_torsion_atom_site_label_3
_geom_torsion_atom_site_label_4
_geom_torsion
N3 C1 C2 C3 178.9(16)
C6 C1 C2 C3 -1(3)
C1 C2 C3 C4 1(3)
C2 C3 C4 C5 -1(3)
C3 C4 C5 C6 1(3)
N3 C1 C6 N4 2(3)
C2 C1 C6 N4 -178.5(17)
N3 C1 C6 C5 -178.6(16)
C2 C1 C6 C5 1(3)
C4 C5 C6 N4 178.3(16)
C4 C5 C6 C1 -1(3)
N4 C7 C8 C9 -178.9(17)
C12 C7 C8 C9 1(3)
C7 C8 C9 C10 -1(3)
C8 C9 C10 C11 1(3)
C9 C10 C11 C12 0(3)
C10 C11 C12 N3 176.2(17)
C10 C11 C12 C7 0(3)
N4 C7 C12 N3 3(3)
C8 C7 C12 N3 -177.1(16)
N4 C7 C12 C11 179.6(17)
C8 C7 C12 C11 -1(2)
N1 C13 C14 C15 -179.2(17)
C18 C13 C14 C15 -1(3)
C13 C14 C15 C16 1(3)
C14 C15 C16 C17 1(3)
C15 C16 C17 C18 -2(3)
C16 C17 C18 N2 -179.7(17)
C16 C17 C18 C13 2(3)
N1 C13 C18 N2 -1(3)
C14 C13 C18 N2 -179.1(17)
N1 C13 C18 C17 178.2(16)
C14 C13 C18 C17 0(3)
N2 C19 C20 C21 -178.5(16)
C24 C19 C20 C21 0(3)
C19 C20 C21 C22 2(3)
C20 C21 C22 C23 -3(3)
C21 C22 C23 C24 2(3)
C22 C23 C24 N1 -179.4(16)
C22 C23 C24 C19 0(3)
N2 C19 C24 N1 -3(3)
C20 C19 C24 N1 178.6(16)
N2 C19 C24 C23 177.7(17)
C20 C19 C24 C23 -1(3)
C23 C24 N1 C13 -179.6(17)
C19 C24 N1 C13 1(3)
C14 C13 N1 C24 179.0(17)
C18 C13 N1 C24 0(3)
C17 C18 N2 C19 -179.9(16)
C13 C18 N2 C19 -1(3)
C20 C19 N2 C18 -178.6(16)
C24 C19 N2 C18 3(3)
C11 C12 N3 C1 -177.8(17)
C7 C12 N3 C1 -1(2)
C6 C1 N3 C12 -1(3)
C2 C1 N3 C12 179.5(17)
C8 C7 N4 C6 178.0(16)
C12 C7 N4 C6 -2(3)
C1 C6 N4 C7 0(3)
C5 C6 N4 C7 -179.7(16)
